data_1543533
loop_
_publ_author_name
'Jeevaraj, Muthaiah'
'Edison, Bellarmin'
'Kavitha, Savaridasson Jose'
'Thanikasalam, Kanagasabapathy'
'Britto, Sebastian'
'Balasubramani, Kasthuri'

_publ_section_title
;
 2-Amino-4-methoxy-6-methylpyrimidin-1-ium trifluoroacetate
;
_journal_coeditor_code SU4055
_journal_issue 6
_journal_name_full IUCrData
_journal_page_first x161010
_journal_paper_doi 10.1107/S2414314616010105
_journal_volume 1
_journal_year 2016
_chemical_formula_iupac 'C6 H10 N3 O +, C2 F3 O2 -'
_chemical_formula_moiety 'C6 H10 N3 O +, C2 F3 O2 -'
_chemical_formula_sum 'C8 H10 F3 N3 O3'
_chemical_formula_weight 253.19
_chemical_name_systematic
;
2-Amino-4-methoxy-6-methylpyrimidin-1-ium trifluoroacetate
;
_space_group_IT_number 2
_symmetry_cell_setting triclinic
_symmetry_space_group_name_Hall '-P 1'
_symmetry_space_group_name_H-M 'P -1'
_atom_sites_solution_hydrogens geom
_atom_sites_solution_primary direct
_atom_sites_solution_secondary difmap
_audit_creation_method SHELXL-97
_cell_angle_alpha 108.704(3)
_cell_angle_beta 96.174(3)
_cell_angle_gamma 100.533(3)
_cell_formula_units_Z 2
_cell_length_a 4.8087(2)
_cell_length_b 11.0283(5)
_cell_length_c 11.1135(5)
_cell_measurement_reflns_used 2385
_cell_measurement_temperature 100.0(10)
_cell_measurement_theta_max 28.60
_cell_measurement_theta_min 2.27
_cell_volume 540.03(4)
_computing_cell_refinement
;
SAINT (Bruker, 2009)
;
_computing_data_collection
;
APEX2 (Bruker, 2009)
;
_computing_data_reduction
;
SAINT (Bruker, 2009)
;
_computing_molecular_graphics
;
SHELXTL (Sheldrick, 2008)
;
_computing_publication_material
;
SHELXTL (Sheldrick, 2008) and PLATON (Spek, 2009)
;
_computing_structure_refinement
;
SHELXL97 (Sheldrick, 2008)
;
_computing_structure_solution
;
SHELXS97 (Sheldrick, 2008)
;
_diffrn_ambient_temperature 100.0(10)
_diffrn_measured_fraction_theta_full 0.990
_diffrn_measured_fraction_theta_max 0.990
_diffrn_measurement_device_type
;
Bruker SMART APEXII CCD area-detector
;
_diffrn_measurement_method '\f and \w scans'
_diffrn_radiation_monochromator graphite
_diffrn_radiation_source 'fine-focus sealed tube'
_diffrn_radiation_type MoK\a
_diffrn_radiation_wavelength 0.71073
_diffrn_reflns_av_R_equivalents 0.0604
_diffrn_reflns_av_sigmaI/netI 0.0638
_diffrn_reflns_limit_h_max 6
_diffrn_reflns_limit_h_min -6
_diffrn_reflns_limit_k_max 14
_diffrn_reflns_limit_k_min -14
_diffrn_reflns_limit_l_max 14
_diffrn_reflns_limit_l_min -14
_diffrn_reflns_number 8256
_diffrn_reflns_theta_full 27.49
_diffrn_reflns_theta_max 27.49
_diffrn_reflns_theta_min 1.97
_exptl_absorpt_coefficient_mu 0.151
_exptl_absorpt_correction_T_max 0.9889
_exptl_absorpt_correction_T_min 0.9455
_exptl_absorpt_correction_type multi-scan
_exptl_absorpt_process_details
;
(<i>SADABS</i>; Bruker, 2009)
;
_exptl_crystal_colour colourless
_exptl_crystal_density_diffrn 1.557
_exptl_crystal_density_method 'not measured'
_exptl_crystal_description plate
_exptl_crystal_F_000 260
_exptl_crystal_size_max 0.37
_exptl_crystal_size_mid 0.21
_exptl_crystal_size_min 0.07
_refine_diff_density_max 0.397
_refine_diff_density_min -0.432
_refine_ls_extinction_method none
_refine_ls_goodness_of_fit_ref 1.078
_refine_ls_hydrogen_treatment mixed
_refine_ls_matrix_type full
_refine_ls_number_parameters 168
_refine_ls_number_reflns 2467
_refine_ls_number_restraints 0
_refine_ls_restrained_S_all 1.078
_refine_ls_R_factor_all 0.0960
_refine_ls_R_factor_gt 0.0645
_refine_ls_shift/su_max 0.000
_refine_ls_shift/su_mean 0.000
_refine_ls_structure_factor_coef Fsqd
_refine_ls_weighting_details 'calc w=1/[\s^2^(Fo^2^)+(0.1439P)^2^+0.1968P] where P=(Fo^2^+2Fc^2^)/3'
_refine_ls_weighting_scheme calc
_refine_ls_wR_factor_gt 0.1963
_refine_ls_wR_factor_ref 0.2448
_reflns_number_gt 1674
_reflns_number_total 2467
_reflns_threshold_expression >2sigma(I)
_cod_data_source_file su4055sup1.cif
_cod_data_source_block I
_cod_database_code 1543533

loop_
_symmetry_equiv_pos_as_xyz
'x, y, z'
'-x, -y, -z'

loop_
_atom_site_type_symbol
_atom_site_label
_atom_site_fract_x
_atom_site_fract_y
_atom_site_fract_z
_atom_site_U_iso_or_equiv
_atom_site_adp_type
_atom_site_calc_flag
_atom_site_refinement_flags
_atom_site_occupancy
_atom_site_symmetry_multiplicity
O O1 1.4551(4) 1.1091(2) 0.17382(19) 0.0228(5) Uani d . 1 1
N N1 1.1022(5) 1.0528(2) 0.2807(2) 0.0167(5) Uani d . 1 1
N N2 0.7855(5) 0.8428(2) 0.1855(2) 0.0163(5) Uani d . 1 1
N N3 0.7455(6) 0.9851(3) 0.3832(2) 0.0195(6) Uani d . 1 1
C C1 1.2280(6) 1.0222(3) 0.1804(3) 0.0158(6) Uani d . 1 1
C C2 1.1430(6) 0.9018(3) 0.0739(3) 0.0179(6) Uani d . 1 1
H H2A 1.2385 0.8853 0.0017 0.021 Uiso calc R 1 1
C C3 0.9158(6) 0.8112(3) 0.0812(3) 0.0171(6) Uani d . 1 1
C C4 0.8787(6) 0.9604(3) 0.2842(2) 0.0147(6) Uani d . 1 1
C C5 1.5516(7) 1.2318(3) 0.2847(3) 0.0251(7) Uani d . 1 1
H H5A 1.7297 1.2834 0.2738 0.038 Uiso calc R 1 1
H H5B 1.5865 1.2115 0.3639 0.038 Uiso calc R 1 1
H H5C 1.4031 1.2825 0.2907 0.038 Uiso calc R 1 1
C C6 0.7968(7) 0.6779(3) -0.0186(3) 0.0230(7) Uani d . 1 1
H H6A 0.5868 0.6619 -0.0380 0.035 Uiso calc R 1 1
H H6B 0.8501 0.6110 0.0140 0.035 Uiso calc R 1 1
H H6C 0.8753 0.6731 -0.0974 0.035 Uiso calc R 1 1
F F1 0.1552(5) 0.49986(19) 0.3587(2) 0.0416(6) Uani d . 1 1
F F2 -0.1411(5) 0.6237(2) 0.4158(2) 0.0436(6) Uani d . 1 1
F F3 -0.1740(4) 0.50887(18) 0.21656(18) 0.0311(5) Uani d . 1 1
O O2 0.3283(4) 0.66321(19) 0.20575(18) 0.0214(5) Uani d . 1 1
O O3 0.2727(5) 0.8038(2) 0.39445(19) 0.0243(5) Uani d . 1 1
C C7 0.0153(7) 0.5820(3) 0.3252(3) 0.0223(7) Uani d . 1 1
C C8 0.2262(6) 0.6949(3) 0.3065(3) 0.0159(6) Uani d . 1 1
H H1N3 0.807(7) 1.059(4) 0.446(4) 0.022(8) Uiso d . 1 1
H H2N3 0.592(9) 0.925(4) 0.385(4) 0.035(10) Uiso d . 1 1
H H1N2 0.628(8) 0.792(4) 0.197(3) 0.023(9) Uiso d . 1 1

loop_
_atom_site_aniso_label
_atom_site_aniso_U_11
_atom_site_aniso_U_22
_atom_site_aniso_U_33
_atom_site_aniso_U_12
_atom_site_aniso_U_13
_atom_site_aniso_U_23
O1 0.0223(11) 0.0158(11) 0.0236(11) -0.0036(8) 0.0021(9) 0.0031(9)
N1 0.0157(12) 0.0118(11) 0.0180(11) 0.0001(9) -0.0016(9) 0.0020(9)
N2 0.0177(13) 0.0098(11) 0.0156(11) 0.0005(9) -0.0003(9) -0.0010(9)
N3 0.0196(13) 0.0110(12) 0.0194(12) -0.0012(10) 0.0021(10) -0.0034(10)
C1 0.0147(14) 0.0122(13) 0.0190(13) 0.0029(11) -0.0009(10) 0.0049(11)
C2 0.0174(14) 0.0161(14) 0.0161(13) 0.0017(11) -0.0003(11) 0.0024(11)
C3 0.0159(14) 0.0160(14) 0.0150(12) 0.0021(11) -0.0024(10) 0.0020(11)
C4 0.0154(13) 0.0111(13) 0.0155(12) 0.0035(10) -0.0015(10) 0.0027(10)
C5 0.0221(16) 0.0120(14) 0.0332(16) -0.0043(11) -0.0017(13) 0.0039(12)
C6 0.0294(17) 0.0128(14) 0.0177(13) 0.0001(12) -0.0007(12) -0.0027(11)
F1 0.0434(13) 0.0260(11) 0.0592(14) 0.0030(9) -0.0028(10) 0.0266(10)
F2 0.0482(14) 0.0313(11) 0.0390(12) -0.0079(10) 0.0241(10) 0.0000(9)
F3 0.0276(11) 0.0195(9) 0.0308(10) -0.0099(8) -0.0033(8) -0.0007(8)
O2 0.0251(12) 0.0133(10) 0.0187(10) -0.0016(8) 0.0035(8) -0.0006(8)
O3 0.0291(12) 0.0107(10) 0.0226(11) -0.0026(8) 0.0057(9) -0.0045(8)
C7 0.0225(15) 0.0172(15) 0.0206(14) -0.0018(12) 0.0019(12) 0.0022(12)
C8 0.0158(14) 0.0085(12) 0.0186(13) -0.0004(10) -0.0033(10) 0.0019(10)

loop_
_atom_type_symbol
_atom_type_description
_atom_type_scat_dispersion_real
_atom_type_scat_dispersion_imag
_atom_type_scat_source
C C 0.0033 0.0016 'International Tables Vol C Tables 4.2.6.8 and 6.1.1.4'
H H 0.0000 0.0000 'International Tables Vol C Tables 4.2.6.8 and 6.1.1.4'
N N 0.0061 0.0033 'International Tables Vol C Tables 4.2.6.8 and 6.1.1.4'
O O 0.0106 0.0060 'International Tables Vol C Tables 4.2.6.8 and 6.1.1.4'
F F 0.0171 0.0103 'International Tables Vol C Tables 4.2.6.8 and 6.1.1.4'

loop_
_geom_angle_atom_site_label_1
_geom_angle_atom_site_label_2
_geom_angle_atom_site_label_3
_geom_angle
C1 O1 C5 116.5(2)
C1 N1 C4 116.7(2)
C3 N2 C4 121.9(2)
C3 N2 H1N2 125(2)
C4 N2 H1N2 113(2)
C4 N3 H1N3 119(2)
C4 N3 H2N3 120(2)
H1N3 N3 H2N3 121(3)
N1 C1 O1 119.1(2)
N1 C1 C2 125.2(3)
O1 C1 C2 115.7(2)
C3 C2 C1 116.1(2)
C3 C2 H2A 121.9
C1 C2 H2A 121.9
N2 C3 C2 118.7(2)
N2 C3 C6 116.6(2)
C2 C3 C6 124.7(2)
N3 C4 N1 119.5(2)
N3 C4 N2 119.2(3)
N1 C4 N2 121.3(2)
O1 C5 H5A 109.5
O1 C5 H5B 109.5
H5A C5 H5B 109.5
O1 C5 H5C 109.5
H5A C5 H5C 109.5
H5B C5 H5C 109.5
C3 C6 H6A 109.5
C3 C6 H6B 109.5
H6A C6 H6B 109.5
C3 C6 H6C 109.5
H6A C6 H6C 109.5
H6B C6 H6C 109.5
F2 C7 F1 107.4(2)
F2 C7 F3 106.1(2)
F1 C7 F3 106.5(2)
F2 C7 C8 113.2(2)
F1 C7 C8 111.1(2)
F3 C7 C8 112.1(2)
O2 C8 O3 129.4(2)
O2 C8 C7 114.8(2)
O3 C8 C7 115.8(2)

loop_
_geom_bond_atom_site_label_1
_geom_bond_atom_site_label_2
_geom_bond_distance
O1 C1 1.340(3)
O1 C5 1.464(4)
N1 C1 1.305(3)
N1 C4 1.353(3)
N2 C3 1.354(3)
N2 C4 1.362(3)
N2 H1N2 0.90(4)
N3 C4 1.311(3)
N3 H1N3 0.86(4)
N3 H2N3 0.90(4)
C1 C2 1.422(4)
C2 C3 1.368(4)
C2 H2A 0.9500
C3 C6 1.493(4)
C5 H5A 0.9800
C5 H5B 0.9800
C5 H5C 0.9800
C6 H6A 0.9800
C6 H6B 0.9800
C6 H6C 0.9800
F1 C7 1.341(4)
F2 C7 1.335(3)
F3 C7 1.344(3)
O2 C8 1.244(3)
O3 C8 1.244(3)
C7 C8 1.540(4)

loop_
_geom_hbond_atom_site_label_D
_geom_hbond_atom_site_label_H
_geom_hbond_atom_site_label_A
_geom_hbond_site_symmetry_A
_geom_hbond_distance_DH
_geom_hbond_distance_HA
_geom_hbond_distance_DA
_geom_hbond_angle_DHA
_geom_hbond_publ_flag
N3 H1N3 O3 2_676 0.86(4) 2.05(4) 2.822(3) 148(3) yes
N3 H2N3 O3 . 0.90(4) 1.88(5) 2.782(4) 178(5) yes
N2 H1N2 O2 . 0.90(4) 1.86(4) 2.758(3) 170(4) yes
C2 H2A O1 2_875 0.95 2.58 3.514(4) 168 yes

loop_
_geom_torsion_atom_site_label_1
_geom_torsion_atom_site_label_2
_geom_torsion_atom_site_label_3
_geom_torsion_atom_site_label_4
_geom_torsion
C4 N1 C1 O1 -178.3(2)
C4 N1 C1 C2 2.0(4)
C5 O1 C1 N1 2.3(4)
C5 O1 C1 C2 -178.0(2)
N1 C1 C2 C3 -1.9(4)
O1 C1 C2 C3 178.4(2)
C4 N2 C3 C2 -1.7(4)
C4 N2 C3 C6 178.6(2)
C1 C2 C3 N2 1.6(4)
C1 C2 C3 C6 -178.7(3)
C1 N1 C4 N3 179.4(3)
C1 N1 C4 N2 -1.9(4)
C3 N2 C4 N3 -179.4(3)
C3 N2 C4 N1 1.8(4)
F2 C7 C8 O2 -164.9(3)
F1 C7 C8 O2 74.2(3)
F3 C7 C8 O2 -44.9(4)
F2 C7 C8 O3 16.0(4)
F1 C7 C8 O3 -105.0(3)
F3 C7 C8 O3 135.9(3)

_cod_database_fobs_code 1543533
